data_7107038
loop_
_publ_author_name
'James W. Walton'
'Lorenzo Di Bari'
'David Parker'
'Gennaro Pescitelli'
'Horst Puschmann'
'Dmitry S. Yufit'

_publ_section_title
;
 Structure, resolution and chirooptical analysis of stable lanthanide
 complexes of a pyridylmethylphosphinate triazacyclonane ligand
;
_journal_name_full Chem.Commun.
_journal_page_first 12289
_journal_paper_doi 10.1039/c1cc14904k
_journal_volume 47
_journal_year 2011
_chemical_formula_moiety 'C42 H42 Ho N6 O6 P3'
_chemical_formula_sum 'C42 H42 Ho N6 O6 P3'
_chemical_formula_weight 984.66
_chemical_name_systematic
;
?
;
_space_group_crystal_system monoclinic
_space_group_IT_number 14
_space_group_name_Hall '-P 2yn'
_space_group_name_H-M_alt 'P 1 21/n 1'
_symmetry_space_group_name_Hall '-P 2yn'
_symmetry_space_group_name_H-M 'P 1 21/n 1'
_atom_sites_solution_hydrogens geom
_atom_sites_solution_primary direct
_atom_sites_solution_secondary difmap
_audit_creation_date 2011-07-07
_audit_creation_method
;
Olex2 1.1-beta
(compiled 2011.02.15 svn.r1672, GUI svn.r3494)
;
_cell_angle_alpha 90.00
_cell_angle_beta 112.163(10)
_cell_angle_gamma 90.00
_cell_formula_units_Z 4
_cell_length_a 15.0447(3)
_cell_length_b 22.5125(5)
_cell_length_c 15.8446(3)
_cell_measurement_reflns_used 7843
_cell_measurement_temperature 120
_cell_measurement_theta_max 30.85
_cell_measurement_theta_min 2.28
_cell_volume 4970.0(4)
_computing_cell_refinement 'SAINT v6.45A (Bruker, 2003)'
_computing_data_collection 'SMART v5.625 (Bruker, 2001)'
_computing_data_reduction 'SAINT v6.45A (Bruker, 2003)'
_computing_molecular_graphics
;
O. V. Dolomanov, L. J. Bourhis, R. J. Gildea, J. A. K. Howard and H. Puschmann,
OLEX2: a complete structure solution, refinement and analysis program.
J. Appl. Cryst. (2009). 42, 339-341.
;
_computing_publication_material
;
O. V. Dolomanov, L. J. Bourhis, R. J. Gildea, J. A. K. Howard and H. Puschmann,
OLEX2: a complete structure solution, refinement and analysis program.
J. Appl. Cryst. (2009). 42, 339-341.
;
_computing_structure_refinement 'SHELXL-97 (Sheldrick, 1997)'
_computing_structure_solution 'A short history of SHELX (Sheldrick, 2007)/Bruker'
_diffrn_ambient_temperature 120
_diffrn_detector 'CCD area detector'
_diffrn_detector_area_resol_mean 5.6
_diffrn_detector_type 'Bruker SMART CCD 6000 area detector'
_diffrn_measured_fraction_theta_full 0.999
_diffrn_measured_fraction_theta_max 0.999
_diffrn_measurement_device 'three-circle diffractometer'
_diffrn_measurement_device_type 'Bruker SMART CCD 6000 area detector'
_diffrn_measurement_method '\w scans'
_diffrn_radiation_monochromator graphite
_diffrn_radiation_probe x-ray
_diffrn_radiation_type MoK\a
_diffrn_radiation_wavelength 0.71073
_diffrn_radiation_xray_symbol K-L~3~
_diffrn_reflns_av_R_equivalents 0.0376
_diffrn_reflns_av_unetI/netI 0.0288
_diffrn_reflns_limit_h_max 20
_diffrn_reflns_limit_h_min -20
_diffrn_reflns_limit_k_max 30
_diffrn_reflns_limit_k_min -30
_diffrn_reflns_limit_l_max 21
_diffrn_reflns_limit_l_min -21
_diffrn_reflns_number 65106
_diffrn_reflns_theta_full 29.00
_diffrn_reflns_theta_max 29.0
_diffrn_reflns_theta_min 1.59
_diffrn_source 'sealed X-ray tube'
_diffrn_source_current 35.0
_diffrn_source_power 1.75
_diffrn_source_target Mo
_diffrn_source_voltage 50.0
_exptl_absorpt_coefficient_mu 1.735
_exptl_absorpt_correction_T_max 0.7458
_exptl_absorpt_correction_T_min 0.4965
_exptl_absorpt_correction_type multi-scan
_exptl_absorpt_process_details
;
SADABS-2006/1 (Bruker,2006) was used for absorption correction.
R(int) was 0.0502 before and 0.0319 after correction.
The Ratio of minimum to maximum transmission is 0.665728077233.
The \l/2 correction factor is 0.0015
;
_exptl_crystal_colour colourless
_exptl_crystal_colour_lustre clear
_exptl_crystal_colour_modifier light
_exptl_crystal_colour_primary colourless
_exptl_crystal_density_diffrn 1.316
_exptl_crystal_density_method 'not measured'
_exptl_crystal_description prism
_exptl_crystal_F_000 1984
_exptl_crystal_size_max 0.2
_exptl_crystal_size_mid 0.18
_exptl_crystal_size_min 0.16
_refine_diff_density_max 2.149
_refine_diff_density_min -0.726
_refine_diff_density_rms 0.086
_refine_ls_extinction_method none
_refine_ls_goodness_of_fit_ref 1.020
_refine_ls_hydrogen_treatment constr
_refine_ls_matrix_type full
_refine_ls_number_parameters 492
_refine_ls_number_reflns 13212
_refine_ls_number_restraints 0
_refine_ls_restrained_S_all 1.020
_refine_ls_R_factor_all 0.0376
_refine_ls_R_factor_gt 0.0286
_refine_ls_shift/su_max 0.007
_refine_ls_shift/su_mean 0.000
_refine_ls_structure_factor_coef Fsqd
_refine_ls_weighting_details 'calc w=1/[\s^2^(Fo^2^)+(0.0300P)^2^+5.0000P] where P=(Fo^2^+2Fc^2^)/3'
_refine_ls_weighting_scheme calc
_refine_ls_wR_factor_gt 0.0670
_refine_ls_wR_factor_ref 0.0709
_reflns_number_gt 10883
_reflns_number_total 13212
_reflns_threshold_expression >2sigma(I)
_cod_data_source_file c1cc14904k.txt
_cod_data_source_block '_HoL3_11srv130a'
_cod_original_cell_volume 4969.96(36)
_cod_database_code 7107038

loop_
_space_group_symop_id
_space_group_symop_operation_xyz
1 'x, y, z'
2 '-x+1/2, y+1/2, -z+1/2'
3 '-x, -y, -z'
4 'x-1/2, -y-1/2, z-1/2'

loop_
_atom_site_label
_atom_site_type_symbol
_atom_site_fract_x
_atom_site_fract_y
_atom_site_fract_z
_atom_site_U_iso_or_equiv
_atom_site_adp_type
_atom_site_occupancy
_atom_site_symmetry_multiplicity
_atom_site_calc_flag
_atom_site_refinement_flags
_atom_site_disorder_assembly
_atom_site_disorder_group
Ho1 Ho 0.071776(7) 0.676267(4) 0.321079(7) 0.01878(3) Uani 1 1 d . A .
P1 P 0.17435(4) 0.64653(3) 0.55638(4) 0.02076(11) Uani 1 1 d . . .
P2 P 0.08146(4) 0.52992(3) 0.24893(4) 0.02307(12) Uani 1 1 d . . .
P3 P 0.27813(5) 0.72100(4) 0.28742(4) 0.03213(15) Uani 1 1 d . . .
O1 O 0.17704(11) 0.67413(7) 0.47014(11) 0.0212(3) Uani 1 1 d . . .
O2 O 0.19221(13) 0.68551(8) 0.63787(12) 0.0284(4) Uani 1 1 d . . .
O3 O 0.08622(12) 0.57491(7) 0.32130(11) 0.0235(3) Uani 1 1 d . A .
O4 O 0.00649(13) 0.48249(8) 0.22912(13) 0.0321(4) Uani 1 1 d . B .
O5 O 0.20646(13) 0.67457(9) 0.28752(13) 0.0331(4) Uani 1 1 d . A .
O6A O 0.2736(3) 0.75352(19) 0.2004(2) 0.0245(8) Uiso 0.50 1 d P A 2
O6B O 0.2778(3) 0.7310(2) 0.1939(3) 0.0297(9) Uiso 0.50 1 d P A 1
N1 N -0.11556(14) 0.66519(8) 0.26519(13) 0.0214(4) Uani 1 1 d . . .
N2 N -0.02291(14) 0.74159(9) 0.17348(13) 0.0224(4) Uani 1 1 d . A .
N3 N -0.01311(14) 0.77157(9) 0.35395(13) 0.0225(4) Uani 1 1 d . A .
N4 N 0.00147(13) 0.62294(8) 0.43045(12) 0.0193(4) Uani 1 1 d . . .
N5 N 0.04331(13) 0.63244(9) 0.15771(13) 0.0218(4) Uani 1 1 d . . .
N6 N 0.17236(14) 0.77413(9) 0.36687(13) 0.0250(4) Uani 1 1 d . . .
C1 C -0.15442(16) 0.66787(11) 0.16416(15) 0.0232(5) Uani 1 1 d . . .
H1A H -0.2238 0.6648 0.1415 0.028 Uiso 1 1 calc R . .
H1B H -0.1304 0.6342 0.1409 0.028 Uiso 1 1 calc R . .
C2 C -0.12723(17) 0.72480(11) 0.12859(16) 0.0248(5) Uani 1 1 d . . .
H2A H -0.1430 0.7206 0.0636 0.030 Uiso 1 1 calc R . .
H2B H -0.1659 0.7570 0.1371 0.030 Uiso 1 1 calc R . .
C3 C -0.01471(18) 0.80502(11) 0.20129(16) 0.0256(5) Uani 1 1 d . . .
H3A H -0.0514 0.8292 0.1491 0.031 Uiso 1 1 calc R . .
H3B H 0.0519 0.8172 0.2215 0.031 Uiso 1 1 calc R . .
C4 C -0.05112(18) 0.81557(10) 0.27762(16) 0.0258(5) Uani 1 1 d . . .
H4A H -0.0328 0.8552 0.3018 0.031 Uiso 1 1 calc R . .
H4B H -0.1207 0.8136 0.2526 0.031 Uiso 1 1 calc R . .
C5 C -0.09163(17) 0.74883(11) 0.37931(16) 0.0259(5) Uani 1 1 d . . .
H5A H -0.1256 0.7820 0.3923 0.031 Uiso 1 1 calc R . .
H5B H -0.0648 0.7250 0.4342 0.031 Uiso 1 1 calc R . .
C6 C -0.16239(17) 0.71103(11) 0.30297(17) 0.0256(5) Uani 1 1 d . . .
H6A H -0.2058 0.6913 0.3262 0.031 Uiso 1 1 calc R . .
H6B H -0.2005 0.7371 0.2539 0.031 Uiso 1 1 calc R . .
C7 C -0.13594(16) 0.60532(10) 0.29272(15) 0.0229(4) Uani 1 1 d . . .
H7A H -0.1156 0.5753 0.2599 0.027 Uiso 1 1 calc R . .
H7B H -0.2045 0.6009 0.2768 0.027 Uiso 1 1 calc R . .
C8 C -0.08450(15) 0.59626(10) 0.39335(15) 0.0209(4) Uani 1 1 d . . .
C9 C -0.12017(17) 0.55981(11) 0.44422(17) 0.0262(5) Uani 1 1 d . . .
H9 H -0.1799 0.5418 0.4171 0.031 Uiso 1 1 calc R . .
C10 C -0.06569(18) 0.55067(12) 0.53571(17) 0.0298(5) Uani 1 1 d . . .
H10 H -0.0885 0.5266 0.5709 0.036 Uiso 1 1 calc R . .
C11 C 0.02320(17) 0.57789(11) 0.57413(16) 0.0259(5) Uani 1 1 d . . .
H11 H 0.0608 0.5727 0.6355 0.031 Uiso 1 1 calc R . .
C12 C 0.05513(16) 0.61307(10) 0.51932(15) 0.0212(4) Uani 1 1 d . . .
C13 C 0.25583(16) 0.58417(11) 0.58852(16) 0.0237(5) Uani 1 1 d . . .
C14 C 0.29543(17) 0.56505(12) 0.67935(17) 0.0292(5) Uani 1 1 d . . .
H14 H 0.2812 0.5850 0.7241 0.035 Uiso 1 1 calc R . .
C15 C 0.35588(19) 0.51623(13) 0.7021(2) 0.0383(7) Uani 1 1 d . . .
H15 H 0.3821 0.5035 0.7623 0.046 Uiso 1 1 calc R . .
C16 C 0.37753(19) 0.48641(13) 0.6369(2) 0.0398(7) Uani 1 1 d . . .
H16 H 0.4179 0.4535 0.6531 0.048 Uiso 1 1 calc R . .
C17 C 0.33934(18) 0.50513(12) 0.5463(2) 0.0337(6) Uani 1 1 d . . .
H17 H 0.3548 0.4852 0.5023 0.040 Uiso 1 1 calc R . .
C18 C 0.27815(17) 0.55357(11) 0.52252(17) 0.0273(5) Uani 1 1 d . . .
H18 H 0.2517 0.5658 0.4620 0.033 Uiso 1 1 calc R . .
C19 C 0.02495(17) 0.73426(11) 0.10770(16) 0.0248(5) Uani 1 1 d . . .
H19A H 0.0875 0.7531 0.1317 0.030 Uiso 1 1 calc R B .
H19B H -0.0129 0.7537 0.0509 0.030 Uiso 1 1 calc R . .
C20 C 0.03662(16) 0.67011(11) 0.08999(16) 0.0236(5) Uani 1 1 d . B .
C21 C 0.04687(18) 0.65158(13) 0.01010(17) 0.0303(5) Uani 1 1 d . . .
H21 H 0.0423 0.6787 -0.0356 0.036 Uiso 1 1 calc R B .
C22 C 0.0639(2) 0.59215(13) 0.00018(18) 0.0356(6) Uani 1 1 d . B .
H22 H 0.0696 0.5786 -0.0530 0.043 Uiso 1 1 calc R . .
C23 C 0.07250(19) 0.55300(12) 0.07045(17) 0.0309(5) Uani 1 1 d . . .
H23 H 0.0848 0.5129 0.0655 0.037 Uiso 1 1 calc R B .
C24 C 0.06241(16) 0.57480(11) 0.14814(16) 0.0234(5) Uani 1 1 d . B .
C25A C 0.20315(19) 0.50027(15) 0.2683(3) 0.0190(11) Uiso 0.50 1 d PG B 2
C30B C 0.2710(2) 0.53478(12) 0.2511(3) 0.0270(10) Uiso 0.50 1 d PG B 2
H30 H 0.2563 0.5735 0.2301 0.032 Uiso 0.50 1 calc PR B 2
C29B C 0.3611(2) 0.51140(14) 0.2652(3) 0.0321(11) Uiso 0.50 1 d PG B 2
H29 H 0.4065 0.5345 0.2537 0.039 Uiso 0.50 1 calc PR B 2
C28B C 0.38316(19) 0.45349(15) 0.2966(3) 0.0255(10) Uiso 0.50 1 d PG B 2
H28 H 0.4434 0.4378 0.3061 0.031 Uiso 0.50 1 calc PR B 2
C27A C 0.3153(3) 0.41898(12) 0.3138(3) 0.0222(10) Uiso 0.50 1 d PG B 2
H27 H 0.3301 0.3802 0.3348 0.027 Uiso 0.50 1 calc PR B 2
C26A C 0.2253(2) 0.44237(15) 0.2997(3) 0.0222(10) Uiso 0.50 1 d PG B 2
H26 H 0.1798 0.4193 0.3112 0.027 Uiso 0.50 1 calc PR B 2
C25B C 0.1944(2) 0.49419(18) 0.2811(3) 0.0267(13) Uiso 0.50 1 d PG B 1
C26B C 0.2075(3) 0.43344(17) 0.2965(3) 0.0343(14) Uiso 0.50 1 d PG B 1
H26A H 0.1562 0.4097 0.2944 0.041 Uiso 0.50 1 calc PR B 1
C27B C 0.2972(3) 0.40825(14) 0.3149(3) 0.0361(14) Uiso 0.50 1 d PG B 1
H27A H 0.3059 0.3676 0.3252 0.043 Uiso 0.50 1 calc PR B 1
C28A C 0.3739(2) 0.44380(18) 0.3179(3) 0.0370(13) Uiso 0.50 1 d PG B 1
H28A H 0.4339 0.4269 0.3303 0.044 Uiso 0.50 1 calc PR B 1
C29A C 0.3609(2) 0.50455(17) 0.3026(3) 0.0463(15) Uiso 0.50 1 d PG B 1
H29A H 0.4122 0.5283 0.3046 0.056 Uiso 0.50 1 calc PR B 1
C30A C 0.2711(3) 0.52975(14) 0.2842(3) 0.0377(13) Uiso 0.50 1 d PG B 1
H30A H 0.2624 0.5704 0.2739 0.045 Uiso 0.50 1 calc PR B 1
C31 C 0.05942(19) 0.80137(11) 0.43358(16) 0.0280(5) Uani 1 1 d . . .
H31A H 0.0772 0.7755 0.4863 0.034 Uiso 1 1 calc R A .
H31B H 0.0325 0.8375 0.4474 0.034 Uiso 1 1 calc R . .
C32 C 0.14682(19) 0.81607(11) 0.41352(17) 0.0289(5) Uani 1 1 d . A .
C33 C 0.1993(2) 0.86812(12) 0.44239(19) 0.0381(7) Uani 1 1 d . . .
H33 H 0.1800 0.8967 0.4743 0.046 Uiso 1 1 calc R A .
C34 C 0.2804(2) 0.87682(13) 0.4230(2) 0.0446(8) Uani 1 1 d . A .
H34 H 0.3159 0.9116 0.4411 0.054 Uiso 1 1 calc R . .
C35 C 0.3084(2) 0.83333(13) 0.3762(2) 0.0393(7) Uani 1 1 d . . .
H35 H 0.3633 0.8380 0.3632 0.047 Uiso 1 1 calc R A .
C36 C 0.25220(18) 0.78240(11) 0.34915(17) 0.0299(5) Uani 1 1 d . A .
C37 C 0.39642(18) 0.69430(12) 0.35515(17) 0.0298(5) Uani 1 1 d . A .
C38 C 0.4076(2) 0.65002(13) 0.41973(19) 0.0362(6) Uani 1 1 d . . .
H38 H 0.3542 0.6351 0.4286 0.043 Uiso 1 1 calc R A .
C39 C 0.4983(3) 0.62817(13) 0.4708(2) 0.0440(7) Uani 1 1 d . A .
H39 H 0.5054 0.5982 0.5132 0.053 Uiso 1 1 calc R . .
C40 C 0.5782(2) 0.65087(15) 0.4589(2) 0.0468(8) Uani 1 1 d . . .
H40 H 0.6389 0.6361 0.4933 0.056 Uiso 1 1 calc R A .
C41 C 0.5680(2) 0.69536(15) 0.3958(2) 0.0421(7) Uani 1 1 d . A .
H41 H 0.6219 0.7111 0.3887 0.050 Uiso 1 1 calc R . .
C42 C 0.47749(19) 0.71659(13) 0.34324(19) 0.0338(6) Uani 1 1 d . . .
H42 H 0.4707 0.7458 0.2998 0.041 Uiso 1 1 calc R A .

loop_
_atom_site_aniso_label
_atom_site_aniso_U_11
_atom_site_aniso_U_22
_atom_site_aniso_U_33
_atom_site_aniso_U_23
_atom_site_aniso_U_13
_atom_site_aniso_U_12
Ho1 0.01904(5) 0.01791(5) 0.01756(5) 0.00072(4) 0.00483(4) -0.00027(4)
P1 0.0191(3) 0.0214(3) 0.0186(3) 0.0011(2) 0.0034(2) -0.0028(2)
P2 0.0227(3) 0.0188(3) 0.0226(3) -0.0008(2) 0.0028(2) 0.0020(2)
P3 0.0228(3) 0.0504(4) 0.0214(3) 0.0026(3) 0.0063(2) -0.0092(3)
O1 0.0209(7) 0.0208(8) 0.0197(7) 0.0024(6) 0.0051(6) -0.0027(6)
O2 0.0283(9) 0.0316(9) 0.0220(8) -0.0063(7) 0.0059(7) -0.0069(7)
O3 0.0275(8) 0.0201(8) 0.0212(8) 0.0024(6) 0.0073(7) 0.0038(6)
O4 0.0339(9) 0.0221(9) 0.0331(9) 0.0006(7) 0.0042(8) -0.0030(7)
O5 0.0289(9) 0.0446(11) 0.0291(9) -0.0132(8) 0.0147(8) -0.0120(8)
N1 0.0224(9) 0.0208(9) 0.0183(9) 0.0026(7) 0.0045(7) 0.0016(7)
N2 0.0228(9) 0.0205(9) 0.0210(9) 0.0015(7) 0.0048(7) 0.0003(7)
N3 0.0253(9) 0.0204(9) 0.0191(9) 0.0016(7) 0.0052(8) 0.0031(7)
N4 0.0180(8) 0.0194(9) 0.0189(9) -0.0003(7) 0.0052(7) 0.0000(7)
N5 0.0200(9) 0.0221(9) 0.0199(9) -0.0009(7) 0.0039(7) 0.0008(7)
N6 0.0264(10) 0.0216(10) 0.0202(9) 0.0070(7) 0.0010(8) -0.0022(8)
C1 0.0193(10) 0.0297(12) 0.0169(10) 0.0013(9) 0.0027(8) 0.0014(9)
C2 0.0234(11) 0.0270(12) 0.0215(11) 0.0025(9) 0.0055(9) 0.0024(9)
C3 0.0284(12) 0.0195(11) 0.0241(11) 0.0047(9) 0.0046(9) 0.0031(9)
C4 0.0302(12) 0.0203(11) 0.0249(11) 0.0026(9) 0.0082(10) 0.0049(9)
C5 0.0300(12) 0.0230(11) 0.0257(11) 0.0020(9) 0.0116(10) 0.0063(9)
C6 0.0239(11) 0.0263(12) 0.0265(12) 0.0031(9) 0.0095(9) 0.0040(9)
C7 0.0198(10) 0.0237(11) 0.0219(11) 0.0013(9) 0.0042(8) -0.0019(8)
C8 0.0181(10) 0.0202(10) 0.0220(10) -0.0005(8) 0.0049(8) -0.0005(8)
C9 0.0213(11) 0.0256(12) 0.0300(12) 0.0008(10) 0.0078(9) -0.0036(9)
C10 0.0274(12) 0.0342(14) 0.0271(12) 0.0064(10) 0.0095(10) -0.0061(10)
C11 0.0242(11) 0.0284(12) 0.0228(11) 0.0042(9) 0.0063(9) -0.0010(9)
C12 0.0198(10) 0.0215(11) 0.0199(10) 0.0004(8) 0.0048(8) 0.0005(8)
C13 0.0185(10) 0.0234(11) 0.0244(11) 0.0037(9) 0.0025(9) -0.0042(8)
C14 0.0241(11) 0.0312(13) 0.0248(12) 0.0045(10) 0.0008(9) -0.0060(10)
C15 0.0268(13) 0.0345(15) 0.0360(14) 0.0084(12) -0.0083(11) -0.0043(11)
C16 0.0242(12) 0.0310(14) 0.0516(17) 0.0044(13) 0.0000(12) 0.0014(10)
C17 0.0232(11) 0.0325(14) 0.0443(15) 0.0017(12) 0.0114(11) -0.0006(10)
C18 0.0216(11) 0.0278(12) 0.0296(12) 0.0046(10) 0.0066(9) -0.0041(9)
C19 0.0276(11) 0.0273(12) 0.0188(10) 0.0042(9) 0.0081(9) -0.0001(9)
C20 0.0203(10) 0.0285(12) 0.0195(10) 0.0005(9) 0.0047(8) -0.0015(9)
C21 0.0311(13) 0.0362(14) 0.0224(11) 0.0007(10) 0.0086(10) 0.0007(11)
C22 0.0410(15) 0.0423(16) 0.0246(12) -0.0055(11) 0.0137(11) 0.0030(12)
C23 0.0341(13) 0.0280(13) 0.0279(12) -0.0067(10) 0.0087(10) 0.0012(10)
C24 0.0202(10) 0.0246(11) 0.0219(11) -0.0036(9) 0.0038(9) -0.0007(9)
C31 0.0361(13) 0.0205(11) 0.0219(11) -0.0008(9) 0.0046(10) 0.0030(10)
C32 0.0312(12) 0.0223(12) 0.0227(11) 0.0054(9) -0.0018(9) 0.0005(9)
C33 0.0427(15) 0.0213(12) 0.0324(14) 0.0029(10) -0.0061(12) -0.0018(11)
C34 0.0387(15) 0.0243(13) 0.0492(17) 0.0099(12) -0.0080(13) -0.0093(11)
C35 0.0262(12) 0.0351(15) 0.0428(16) 0.0177(12) -0.0025(11) -0.0084(11)
C36 0.0261(12) 0.0279(12) 0.0263(12) 0.0108(10) -0.0008(10) -0.0040(10)
C37 0.0289(12) 0.0329(13) 0.0249(12) -0.0026(10) 0.0070(10) -0.0047(10)
C38 0.0421(15) 0.0328(14) 0.0312(13) -0.0011(11) 0.0110(12) -0.0104(12)
C39 0.065(2) 0.0286(14) 0.0359(15) 0.0065(12) 0.0158(15) 0.0081(14)
C40 0.0481(18) 0.0466(18) 0.0417(17) 0.0021(14) 0.0122(14) 0.0203(15)
C41 0.0304(14) 0.0540(18) 0.0430(16) 0.0032(14) 0.0152(12) 0.0069(13)
C42 0.0281(12) 0.0391(15) 0.0342(14) 0.0048(11) 0.0116(11) 0.0003(11)

loop_
_atom_type_symbol
_atom_type_description
_atom_type_scat_dispersion_real
_atom_type_scat_dispersion_imag
_atom_type_scat_source
C C 0.0033 0.0016 'International Tables Vol C Tables 4.2.6.8 and 6.1.1.4'
H H 0.0000 0.0000 'International Tables Vol C Tables 4.2.6.8 and 6.1.1.4'
N N 0.0061 0.0033 'International Tables Vol C Tables 4.2.6.8 and 6.1.1.4'
O O 0.0106 0.0060 'International Tables Vol C Tables 4.2.6.8 and 6.1.1.4'
P P 0.1023 0.0942 'International Tables Vol C Tables 4.2.6.8 and 6.1.1.4'
Ho Ho -0.2175 4.6783 'International Tables Vol C Tables 4.2.6.8 and 6.1.1.4'

loop_
_geom_angle_atom_site_label_1
_geom_angle_atom_site_label_2
_geom_angle_atom_site_label_3
_geom_angle
O1 Ho1 N1 125.51(6)
O1 Ho1 N2 147.66(6)
O1 Ho1 N3 90.65(6)
O1 Ho1 N4 66.80(5)
O1 Ho1 N5 142.38(6)
O1 Ho1 N6 68.27(6)
O3 Ho1 O1 87.10(6)
O3 Ho1 N1 89.71(6)
O3 Ho1 N2 124.60(6)
O3 Ho1 N3 149.21(6)
O3 Ho1 N4 66.85(6)
O3 Ho1 N5 67.11(6)
O3 Ho1 N6 142.52(6)
O5 Ho1 O1 84.88(6)
O5 Ho1 O3 83.78(6)
O5 Ho1 N1 148.64(6)
O5 Ho1 N2 91.85(7)
O5 Ho1 N3 126.61(7)
O5 Ho1 N4 139.27(7)
O5 Ho1 N5 66.20(6)
O5 Ho1 N6 66.86(7)
N1 Ho1 N2 66.90(6)
N1 Ho1 N3 66.89(6)
N1 Ho1 N4 62.16(6)
N1 Ho1 N5 82.99(6)
N3 Ho1 N2 65.72(6)
N3 Ho1 N5 125.58(6)
N4 Ho1 N2 127.75(6)
N4 Ho1 N3 84.07(6)
N4 Ho1 N5 121.04(6)
N5 Ho1 N2 60.91(6)
N6 Ho1 N1 127.45(6)
N6 Ho1 N2 80.85(6)
N6 Ho1 N3 62.25(6)
N6 Ho1 N4 122.34(6)
N6 Ho1 N5 116.62(6)
O1 P1 C12 103.67(10)
O1 P1 C13 109.08(10)
O2 P1 O1 118.65(10)
O2 P1 C12 110.71(11)
O2 P1 C13 109.27(11)
C13 P1 C12 104.47(10)
O3 P2 C24 103.92(10)
O3 P2 C25A 110.67(14)
O3 P2 C25B 108.67(16)
O4 P2 O3 116.95(11)
O4 P2 C24 110.80(11)
O4 P2 C25A 113.25(14)
O4 P2 C25B 107.54(16)
C24 P2 C25A 99.40(14)
C25B P2 C24 108.72(17)
C25B P2 C25A 9.42(19)
O5 P3 O6A 122.84(16)
O5 P3 C36 103.21(11)
O5 P3 C37 108.40(12)
O6A P3 C36 100.01(18)
O6A P3 C37 113.14(16)
O6B P3 O5 111.77(18)
O6B P3 O6A 19.92(18)
O6B P3 C36 119.8(2)
O6B P3 C37 105.90(18)
C37 P3 C36 107.32(12)
P1 O1 Ho1 133.93(9)
P2 O3 Ho1 133.53(9)
P3 O5 Ho1 133.61(12)
C1 N1 Ho1 107.20(13)
C1 N1 C6 110.50(18)
C1 N1 C7 108.25(18)
C6 N1 Ho1 114.00(14)
C7 N1 Ho1 107.55(13)
C7 N1 C6 109.16(18)
C2 N2 Ho1 113.04(13)
C3 N2 Ho1 108.18(13)
C3 N2 C2 109.66(18)
C19 N2 Ho1 108.30(13)
C19 N2 C2 109.62(18)
C19 N2 C3 107.90(18)
C4 N3 Ho1 116.25(14)
C5 N3 Ho1 105.53(13)
C5 N3 C4 110.36(18)
C5 N3 C31 109.47(19)
C31 N3 Ho1 106.24(14)
C31 N3 C4 108.78(18)
C8 N4 Ho1 118.35(14)
C8 N4 C12 118.71(19)
C12 N4 Ho1 121.99(14)
C20 N5 Ho1 118.81(15)
C20 N5 C24 118.2(2)
C24 N5 Ho1 120.32(15)
C32 N6 Ho1 119.31(16)
C32 N6 C36 118.8(2)
C36 N6 Ho1 121.82(17)
N1 C1 H1A 109.1
N1 C1 H1B 109.1
N1 C1 C2 112.55(19)
H1A C1 H1B 107.8
C2 C1 H1A 109.1
C2 C1 H1B 109.1
N2 C2 C1 114.55(18)
N2 C2 H2A 108.6
N2 C2 H2B 108.6
C1 C2 H2A 108.6
C1 C2 H2B 108.6
H2A C2 H2B 107.6
N2 C3 H3A 109.3
N2 C3 H3B 109.3
N2 C3 C4 111.8(2)
H3A C3 H3B 107.9
C4 C3 H3A 109.3
C4 C3 H3B 109.3
N3 C4 C3 113.29(19)
N3 C4 H4A 108.9
N3 C4 H4B 108.9
C3 C4 H4A 108.9
C3 C4 H4B 108.9
H4A C4 H4B 107.7
N3 C5 H5A 109.3
N3 C5 H5B 109.3
N3 C5 C6 111.52(19)
H5A C5 H5B 108.0
C6 C5 H5A 109.3
C6 C5 H5B 109.3
N1 C6 C5 114.02(19)
N1 C6 H6A 108.7
N1 C6 H6B 108.7
C5 C6 H6A 108.7
C5 C6 H6B 108.7
H6A C6 H6B 107.6
N1 C7 H7A 109.5
N1 C7 H7B 109.5
N1 C7 C8 110.79(18)
H7A C7 H7B 108.1
C8 C7 H7A 109.5
C8 C7 H7B 109.5
N4 C8 C7 115.4(2)
N4 C8 C9 121.9(2)
C9 C8 C7 122.6(2)
C8 C9 H9 120.4
C10 C9 C8 119.2(2)
C10 C9 H9 120.4
C9 C10 H10 120.5
C9 C10 C11 119.1(2)
C11 C10 H10 120.5
C10 C11 H11 120.6
C10 C11 C12 118.8(2)
C12 C11 H11 120.6
N4 C12 P1 113.29(16)
N4 C12 C11 122.3(2)
C11 C12 P1 124.33(17)
C14 C13 P1 120.6(2)
C18 C13 P1 120.14(18)
C18 C13 C14 119.3(2)
C13 C14 H14 120.2
C15 C14 C13 119.6(3)
C15 C14 H14 120.2
C14 C15 H15 119.6
C16 C15 C14 120.8(3)
C16 C15 H15 119.6
C15 C16 H16 119.8
C15 C16 C17 120.3(3)
C17 C16 H16 119.8
C16 C17 H17 120.3
C18 C17 C16 119.5(3)
C18 C17 H17 120.3
C13 C18 H18 119.7
C17 C18 C13 120.5(2)
C17 C18 H18 119.7
N2 C19 H19A 109.4
N2 C19 H19B 109.4
N2 C19 C20 111.24(19)
H19A C19 H19B 108.0
C20 C19 H19A 109.4
C20 C19 H19B 109.4
N5 C20 C19 116.1(2)
N5 C20 C21 122.4(2)
C21 C20 C19 121.4(2)
C20 C21 H21 120.6
C22 C21 C20 118.8(2)
C22 C21 H21 120.6
C21 C22 H22 120.4
C21 C22 C23 119.3(2)
C23 C22 H22 120.4
C22 C23 H23 120.7
C24 C23 C22 118.7(2)
C24 C23 H23 120.7
N5 C24 P2 113.89(17)
N5 C24 C23 122.7(2)
C23 C24 P2 123.33(19)
C30B C25A P2 121.12(19)
C30B C25A C26A 120.0
C26A C25A P2 118.87(19)
C25A C30B H30 120.0
C29B C30B C25A 120.0
C29B C30B H30 120.0
C30B C29B H29 120.0
C28B C29B C30B 120.0
C28B C29B H29 120.0
C29B C28B H28 120.0
C29B C28B C27A 120.0
C27A C28B H28 120.0
C28B C27A H27 120.0
C26A C27A C28B 120.0
C26A C27A H27 120.0
C25A C26A H26 120.0
C27A C26A C25A 120.0
C27A C26A H26 120.0
C26B C25B P2 123.6(2)
C26B C25B C30A 120.0
C30A C25B P2 116.2(2)
C25B C26B H26A 120.0
C27B C26B C25B 120.0
C27B C26B H26A 120.0
C26B C27B H27A 120.0
C26B C27B C28A 120.0
C28A C27B H27A 120.0
C27B C28A H28A 120.0
C27B C28A C29A 120.0
C29A C28A H28A 120.0
C28A C29A H29A 120.0
C30A C29A C28A 120.0
C30A C29A H29A 120.0
C25B C30A H30A 120.0
C29A C30A C25B 120.0
C29A C30A H30A 120.0
N3 C31 H31A 109.7
N3 C31 H31B 109.7
N3 C31 C32 110.0(2)
H31A C31 H31B 108.2
C32 C31 H31A 109.7
C32 C31 H31B 109.7
N6 C32 C31 114.7(2)
N6 C32 C33 122.0(3)
C33 C32 C31 123.4(3)
C32 C33 H33 120.5
C34 C33 C32 119.1(3)
C34 C33 H33 120.5
C33 C34 H34 120.3
C33 C34 C35 119.4(3)
C35 C34 H34 120.3
C34 C35 H35 120.8
C34 C35 C36 118.3(3)
C36 C35 H35 120.8
N6 C36 P3 113.36(18)
N6 C36 C35 122.4(3)
C35 C36 P3 124.3(2)
C38 C37 P3 119.7(2)
C38 C37 C42 119.2(3)
C42 C37 P3 121.1(2)
C37 C38 H38 119.9
C39 C38 C37 120.1(3)
C39 C38 H38 119.9
C38 C39 H39 119.9
C40 C39 C38 120.2(3)
C40 C39 H39 119.9
C39 C40 H40 120.0
C41 C40 C39 120.1(3)
C41 C40 H40 120.0
C40 C41 H41 120.0
C40 C41 C42 120.1(3)
C42 C41 H41 120.0
C37 C42 H42 119.8
C41 C42 C37 120.3(3)
C41 C42 H42 119.8

loop_
_geom_bond_atom_site_label_1
_geom_bond_atom_site_label_2
_geom_bond_distance
Ho1 O1 2.2949(16)
Ho1 O3 2.2919(16)
Ho1 O5 2.2810(18)
Ho1 N1 2.628(2)
Ho1 N2 2.6735(19)
Ho1 N3 2.6470(19)
Ho1 N4 2.6356(19)
Ho1 N5 2.6497(19)
Ho1 N6 2.616(2)
P1 O1 1.5154(16)
P1 O2 1.4994(18)
P1 C12 1.826(2)
P1 C13 1.806(2)
P2 O3 1.5113(17)
P2 O4 1.4978(19)
P2 C24 1.819(2)
P2 C25A 1.862(2)
P2 C25B 1.773(3)
P3 O5 1.5022(19)
P3 O6A 1.539(4)
P3 O6B 1.497(4)
P3 C36 1.819(3)
P3 C37 1.800(3)
N1 C1 1.484(3)
N1 C6 1.496(3)
N1 C7 1.484(3)
N2 C2 1.507(3)
N2 C3 1.486(3)
N2 C19 1.483(3)
N3 C4 1.500(3)
N3 C5 1.475(3)
N3 C31 1.481(3)
N4 C8 1.344(3)
N4 C12 1.351(3)
N5 C20 1.341(3)
N5 C24 1.350(3)
N6 C32 1.341(3)
N6 C36 1.346(3)
C1 H1A 0.9700
C1 H1B 0.9700
C1 C2 1.517(3)
C2 H2A 0.9700
C2 H2B 0.9700
C3 H3A 0.9700
C3 H3B 0.9700
C3 C4 1.523(3)
C4 H4A 0.9700
C4 H4B 0.9700
C5 H5A 0.9700
C5 H5B 0.9700
C5 C6 1.533(3)
C6 H6A 0.9700
C6 H6B 0.9700
C7 H7A 0.9700
C7 H7B 0.9700
C7 C8 1.501(3)
C8 C9 1.392(3)
C9 H9 0.9300
C9 C10 1.385(3)
C10 H10 0.9300
C10 C11 1.386(3)
C11 H11 0.9300
C11 C12 1.388(3)
C13 C14 1.402(3)
C13 C18 1.395(4)
C14 H14 0.9300
C14 C15 1.385(4)
C15 H15 0.9300
C15 C16 1.370(5)
C16 H16 0.9300
C16 C17 1.394(4)
C17 H17 0.9300
C17 C18 1.385(4)
C18 H18 0.9300
C19 H19A 0.9700
C19 H19B 0.9700
C19 C20 1.494(3)
C20 C21 1.395(3)
C21 H21 0.9300
C21 C22 1.382(4)
C22 H22 0.9300
C22 C23 1.388(4)
C23 H23 0.9300
C23 C24 1.386(3)
C25A C30B 1.3900
C25A C26A 1.3900
C30B H30 0.9300
C30B C29B 1.3900
C29B H29 0.9300
C29B C28B 1.3900
C28B H28 0.9300
C28B C27A 1.3900
C27A H27 0.9300
C27A C26A 1.3900
C26A H26 0.9300
C25B C26B 1.3900
C25B C30A 1.3900
C26B H26A 0.9300
C26B C27B 1.3900
C27B H27A 0.9300
C27B C28A 1.3900
C28A H28A 0.9300
C28A C29A 1.3900
C29A H29A 0.9300
C29A C30A 1.3900
C30A H30A 0.9300
C31 H31A 0.9700
C31 H31B 0.9700
C31 C32 1.502(4)
C32 C33 1.390(4)
C33 H33 0.9300
C33 C34 1.380(5)
C34 H34 0.9300
C34 C35 1.386(5)
C35 H35 0.9300
C35 C36 1.393(4)
C37 C38 1.393(4)
C37 C42 1.396(4)
C38 H38 0.9300
C38 C39 1.387(4)
C39 H39 0.9300
C39 C40 1.384(5)
C40 H40 0.9300
C40 C41 1.381(5)
C41 H41 0.9300
C41 C42 1.386(4)
C42 H42 0.9300

loop_
_smtbx_masks_void_nr
_smtbx_masks_void_average_x
_smtbx_masks_void_average_y
_smtbx_masks_void_average_z
_smtbx_masks_void_volume
_smtbx_masks_void_count_electrons
1 -0.863 -0.502 -0.363 1401.3 367.7
